data_7107137
loop_
_publ_author_name
'Fuye Gao'
'Craig T. M. Stamp'
'Paul D. Thornton'
'T. Stanley Cameron'
'Lauren E. Doyle'
'David O. Miller'
'D. Jean Burnell'

_publ_section_title
;
 Selective formation of angular tricyclic compounds by ruthenium-mediated
 ring-rearrangement metathesis
;
_journal_name_full Chem.Commun.
_journal_page_first 233
_journal_paper_doi 10.1039/c1cc15452d
_journal_volume 48
_journal_year 2012
_chemical_formula_moiety 'C15 H22 O2 '
_chemical_formula_sum 'C15 H22 O2'
_chemical_formula_weight 234.34
_space_group_IT_number 29
_symmetry_cell_setting orthorhombic
_symmetry_Int_Tables_number 29
_symmetry_space_group_name_Hall 'P 2c -2ac'
_symmetry_space_group_name_H-M 'P c a 21'
_cell_angle_alpha 90.0000
_cell_angle_beta 90.0000
_cell_angle_gamma 90.0000
_cell_formula_units_Z 4
_cell_length_a 9.3448(2)
_cell_length_b 12.5431(4)
_cell_length_c 10.2747(3)
_cell_measurement_reflns_used 17880
_cell_measurement_temperature 123.1
_cell_measurement_theta_max 72.3
_cell_measurement_theta_min 2.6
_cell_volume 1204.33(6)
_computing_cell_refinement PROCESS
_computing_data_collection PROCESS
_computing_data_reduction CrystalStructure
_computing_publication_material 'CrystalStructure 3.8'
_computing_structure_refinement CRYSTALS
_computing_structure_solution SHELXS97
_diffrn_detector_area_resol_mean 10.00
_diffrn_measured_fraction_theta_full 0.971
_diffrn_measured_fraction_theta_max 0.971
_diffrn_measurement_device_type 'Rigaku RAXIS-UNKNOWN'
_diffrn_measurement_method \w
_diffrn_radiation_type 'Mo K\a'
_diffrn_radiation_wavelength 0.71070
_diffrn_reflns_av_R_equivalents 0.031
_diffrn_reflns_limit_h_max 18
_diffrn_reflns_limit_h_min -18
_diffrn_reflns_limit_k_max 24
_diffrn_reflns_limit_k_min -24
_diffrn_reflns_limit_l_max 20
_diffrn_reflns_limit_l_min -20
_diffrn_reflns_number 26406
_diffrn_reflns_theta_full 45.00
_diffrn_reflns_theta_max 45.0
_exptl_absorpt_coefficient_mu 0.083
_exptl_absorpt_correction_type none
_exptl_crystal_colour colourless
_exptl_crystal_density_diffrn 1.292
_exptl_crystal_density_method 'not measured'
_exptl_crystal_description needle
_exptl_crystal_F_000 512.00
_exptl_crystal_size_max 0.37
_exptl_crystal_size_mid 0.23
_exptl_crystal_size_min 0.15
_refine_diff_density_max 0.42
_refine_diff_density_min -0.25
_refine_ls_extinction_method none
_refine_ls_goodness_of_fit_ref 1.123
_refine_ls_hydrogen_treatment refall
_refine_ls_number_parameters 242
_refine_ls_number_reflns 4015
_refine_ls_R_factor_gt 0.0443
_refine_ls_shift/su_max 0.0000
_refine_ls_structure_factor_coef F
_refine_ls_weighting_details
;
Chebychev polynomial with 3 parameters (Carruthers & Watkin, 1979)
7.3593 0.4576 5.9529
;
_refine_ls_weighting_scheme calc
_refine_ls_wR_factor_ref 0.0467
_reflns_number_gt 4015
_reflns_number_total 5016
_reflns_threshold_expression F^2^>2.0\s(F^2^)
_cod_data_source_file c1cc15452d.txt
_cod_data_source_block '__JB2'
_cod_original_formula_sum 'C15 H22 O2 '
_cod_database_code 7107137

loop_
_symmetry_equiv_pos_site_id
_symmetry_equiv_pos_as_xyz
1 +X,+Y,+Z
2 1/2-X,+Y,1/2+Z
3 1/2+X,-Y,+Z
4 -X,-Y,1/2+Z

loop_
_atom_site_label
_atom_site_type_symbol
_atom_site_fract_x
_atom_site_fract_y
_atom_site_fract_z
_atom_site_U_iso_or_equiv
_atom_site_adp_type
_atom_site_occupancy
_atom_site_symmetry_multiplicity
_atom_site_calc_flag
O(1) O 0.34595(8) 0.57601(6) 0.33383(12) 0.01738(12) Uani 1.00 1 d
O(2) O 0.62862(8) 0.57752(6) 0.33323(12) 0.01687(12) Uani 1.00 1 d
C(1) C 0.49558(9) 0.72611(6) 0.41469(12) 0.01235(12) Uani 1.00 1 d
C(2) C 0.49499(9) 0.81778(7) 0.51771(13) 0.01465(13) Uani 1.00 1 d
C(3) C 0.42062(10) 0.92408(7) 0.48702(14) 0.01848(16) Uani 1.00 1 d
C(4) C 0.25601(11) 0.92788(7) 0.49623(15) 0.02042(17) Uani 1.00 1 d
C(5) C 0.17859(11) 0.86851(8) 0.38974(15) 0.02041(17) Uani 1.00 1 d
C(6) C 0.16576(10) 0.76233(8) 0.38441(14) 0.01906(16) Uani 1.00 1 d
C(7) C 0.22843(9) 0.68847(7) 0.48399(14) 0.01712(15) Uani 1.00 1 d
C(8) C 0.37451(9) 0.64267(6) 0.44568(13) 0.01394(13) Uani 1.00 1 d
C(9) C 0.44009(10) 0.57474(7) 0.55859(13) 0.01723(15) Uani 1.00 1 d
C(10) C 0.60121(10) 0.60197(7) 0.56660(13) 0.01665(14) Uani 1.00 1 d
C(11) C 0.63195(9) 0.65630(6) 0.43649(12) 0.01390(13) Uani 1.00 1 d
C(12) C 0.77124(9) 0.71943(7) 0.42573(13) 0.01708(15) Uani 1.00 1 d
C(13) C 0.76418(10) 0.80309(7) 0.32094(14) 0.01838(16) Uani 1.00 1 d
C(14) C 0.64481(10) 0.82615(8) 0.25449(13) 0.01749(15) Uani 1.00 1 d
C(15) C 0.50300(10) 0.77085(7) 0.27596(13) 0.01531(13) Uani 1.00 1 d
H(1) H 0.593(2) 0.8372(16) 0.536(2) 0.020(4) Uiso 1.00 1 c
H(2) H 0.458(2) 0.7923(15) 0.598(2) 0.016(4) Uiso 1.00 1 c
H(3) H 0.450(2) 0.9511(15) 0.408(2) 0.021(4) Uiso 1.00 1 c
H(4) H 0.451(2) 0.9728(18) 0.554(2) 0.034(5) Uiso 1.00 1 c
H(5) H 0.222(2) 1.0066(19) 0.498(3) 0.048(6) Uiso 1.00 1 c
H(6) H 0.226(2) 0.9007(13) 0.577(2) 0.016(3) Uiso 1.00 1 c
H(7) H 0.145(2) 0.9104(17) 0.328(2) 0.026(4) Uiso 1.00 1 c
H(8) H 0.118(2) 0.730(2) 0.322(2) 0.038(6) Uiso 1.00 1 c
H(9) H 0.236(2) 0.7196(16) 0.568(2) 0.030(4) Uiso 1.00 1 c
H(10) H 0.169(2) 0.6238(16) 0.499(2) 0.024(4) Uiso 1.00 1 c
H(11) H 0.395(2) 0.590(2) 0.640(2) 0.035(6) Uiso 1.00 1 c
H(12) H 0.426(2) 0.4969(18) 0.538(2) 0.032(5) Uiso 1.00 1 c
H(13) H 0.622(2) 0.6490(18) 0.637(2) 0.024(4) Uiso 1.00 1 c
H(14) H 0.664(2) 0.5405(17) 0.575(2) 0.026(4) Uiso 1.00 1 c
H(15) H 0.793(2) 0.7564(14) 0.509(2) 0.021(4) Uiso 1.00 1 c
H(16) H 0.852(2) 0.6712(16) 0.409(2) 0.023(4) Uiso 1.00 1 c
H(17) H 0.850(2) 0.8399(19) 0.301(2) 0.027(5) Uiso 1.00 1 c
H(18) H 0.652(2) 0.8760(17) 0.193(2) 0.021(4) Uiso 1.00 1 c
H(19) H 0.426(2) 0.8203(15) 0.261(2) 0.025(4) Uiso 1.00 1 c
H(20) H 0.493(2) 0.7192(16) 0.215(2) 0.022(4) Uiso 1.00 1 c
H(21) H 0.422(2) 0.5537(16) 0.309(2) 0.023(4) Uiso 1.00 1 c
H(22) H 0.694(2) 0.5369(19) 0.342(2) 0.040(6) Uiso 1.00 1 c

loop_
_atom_site_aniso_label
_atom_site_aniso_U_11
_atom_site_aniso_U_22
_atom_site_aniso_U_33
_atom_site_aniso_U_12
_atom_site_aniso_U_13
_atom_site_aniso_U_23
O(1) 0.0162(2) 0.0154(2) 0.0205(2) -0.00303(19) -0.0008(2) -0.0043(2)
O(2) 0.0164(2) 0.0153(2) 0.0189(2) 0.00398(19) -0.0014(2) -0.0048(2)
C(1) 0.0120(2) 0.0114(2) 0.0137(2) -0.0002(2) 0.0001(2) -0.00057(19)
C(2) 0.0146(2) 0.0125(2) 0.0169(2) 0.0000(2) 0.0009(2) -0.0021(2)
C(3) 0.0168(3) 0.0121(2) 0.0266(4) 0.0005(2) 0.0026(3) -0.0020(2)
C(4) 0.0168(3) 0.0153(2) 0.0292(4) 0.0037(2) 0.0031(3) -0.0017(3)
C(5) 0.0162(3) 0.0183(3) 0.0267(4) 0.0039(2) -0.0000(3) 0.0021(3)
C(6) 0.0141(3) 0.0193(3) 0.0238(3) 0.0010(2) -0.0014(2) -0.0008(3)
C(7) 0.0130(2) 0.0151(2) 0.0233(3) -0.0005(2) 0.0024(2) 0.0010(2)
C(8) 0.0137(2) 0.0115(2) 0.0166(2) -0.0011(2) 0.0002(2) -0.0004(2)
C(9) 0.0186(3) 0.0138(2) 0.0193(3) -0.0009(2) 0.0009(2) 0.0027(2)
C(10) 0.0179(3) 0.0153(2) 0.0168(3) 0.0018(2) -0.0023(2) 0.0015(2)
C(11) 0.0133(2) 0.0130(2) 0.0155(3) 0.0008(2) -0.0008(2) -0.0014(2)
C(12) 0.0126(2) 0.0180(2) 0.0207(3) -0.0000(2) -0.0007(2) -0.0016(2)
C(13) 0.0154(3) 0.0178(3) 0.0219(3) -0.0019(2) 0.0037(2) -0.0004(2)
C(14) 0.0184(3) 0.0165(3) 0.0176(3) -0.0008(2) 0.0034(2) 0.0019(2)
C(15) 0.0155(2) 0.0157(2) 0.0148(2) 0.0005(2) -0.0003(2) 0.0013(2)

loop_
_atom_type_symbol
_atom_type_description
_atom_type_scat_dispersion_real
_atom_type_scat_dispersion_imag
_atom_type_scat_source
C C 0.003 0.002
;
International Tables for Crystallography
(1992, Vol. C, Tables 4.2.6.8 and 6.1.1.4)
;
H H 0.000 0.000
;
International Tables for Crystallography
(1992, Vol. C, Table 6.1.1.4)
;
O O 0.011 0.006
;
International Tables for Crystallography
(1992, Vol. C, Tables 4.2.6.8 and 6.1.1.4)
;

loop_
_geom_angle_atom_site_label_1
_geom_angle_atom_site_label_2
_geom_angle_atom_site_label_3
_geom_angle
_geom_angle_publ_flag
C(2) C(1) C(8) 110.47(8) yes
C(2) C(1) C(11) 108.55(8) yes
C(2) C(1) C(15) 111.13(7) yes
C(8) C(1) C(11) 100.64(6) yes
C(8) C(1) C(15) 117.64(8) yes
C(11) C(1) C(15) 107.55(8) yes
C(1) C(2) C(3) 120.07(10) yes
C(2) C(3) C(4) 117.74(7) yes
C(3) C(4) C(5) 114.75(10) yes
C(4) C(5) C(6) 124.33(11) yes
C(5) C(6) C(7) 123.50(11) yes
C(6) C(7) C(8) 113.85(10) yes
O(1) C(8) C(1) 110.88(9) yes
O(1) C(8) C(7) 104.86(7) yes
O(1) C(8) C(9) 110.29(7) yes
C(1) C(8) C(7) 116.30(6) yes
C(1) C(8) C(9) 103.33(7) yes
C(7) C(8) C(9) 111.26(9) yes
C(8) C(9) C(10) 107.50(8) yes
C(9) C(10) C(11) 103.60(8) yes
O(2) C(11) C(1) 105.04(8) yes
O(2) C(11) C(10) 109.40(7) yes
O(2) C(11) C(12) 108.57(8) yes
C(1) C(11) C(10) 102.83(7) yes
C(1) C(11) C(12) 113.21(6) yes
C(10) C(11) C(12) 117.05(9) yes
C(11) C(12) C(13) 112.08(8) yes
C(12) C(13) C(14) 123.49(8) yes
C(13) C(14) C(15) 123.81(10) yes
C(1) C(15) C(14) 110.07(9) yes
C(8) O(1) H(21) 106.6(16) no
C(11) O(2) H(22) 109.7(19) no
C(1) C(2) H(1) 108.1(12) no
C(1) C(2) H(2) 109.9(11) no
C(3) C(2) H(1) 104.5(11) no
C(3) C(2) H(2) 107.6(11) no
H(1) C(2) H(2) 105.6(17) no
C(2) C(3) H(3) 111.4(12) no
C(2) C(3) H(4) 105.9(14) no
C(4) C(3) H(3) 109.9(12) no
C(4) C(3) H(4) 103.2(14) no
H(3) C(3) H(4) 107.9(19) no
C(3) C(4) H(5) 109.7(14) no
C(3) C(4) H(6) 109.9(11) no
C(5) C(4) H(5) 109.5(16) no
C(5) C(4) H(6) 108.6(11) no
H(5) C(4) H(6) 103.9(19) no
C(4) C(5) H(7) 113.5(14) no
C(6) C(5) H(7) 122.1(14) no
C(5) C(6) H(8) 121.9(17) no
C(7) C(6) H(8) 114.6(17) no
C(6) C(7) H(9) 113.2(13) no
C(6) C(7) H(10) 113.1(12) no
C(8) C(7) H(9) 108.9(14) no
C(8) C(7) H(10) 103.3(12) no
H(9) C(7) H(10) 103.7(19) no
C(8) C(9) H(11) 111.8(15) no
C(8) C(9) H(12) 108.7(13) no
C(10) C(9) H(11) 109.8(15) no
C(10) C(9) H(12) 110.6(13) no
H(11) C(9) H(12) 108(2) no
C(9) C(10) H(13) 112.3(12) no
C(9) C(10) H(14) 114.7(12) no
C(11) C(10) H(13) 110.2(13) no
C(11) C(10) H(14) 108.7(13) no
H(13) C(10) H(14) 107.1(18) no
C(11) C(12) H(15) 110.7(11) no
C(11) C(12) H(16) 110.2(12) no
C(13) C(12) H(15) 107.4(10) no
C(13) C(12) H(16) 109.6(12) no
H(15) C(12) H(16) 106.6(16) no
C(12) C(13) H(17) 116.9(14) no
C(14) C(13) H(17) 119.6(14) no
C(13) C(14) H(18) 116.9(13) no
C(15) C(14) H(18) 119.2(13) no
C(1) C(15) H(19) 110.6(14) no
C(1) C(15) H(20) 112.0(14) no
C(14) C(15) H(19) 109.7(12) no
C(14) C(15) H(20) 108.8(13) no
H(19) C(15) H(20) 105.6(18) no

loop_
_geom_bond_atom_site_label_1
_geom_bond_atom_site_label_2
_geom_bond_distance
_geom_bond_publ_flag
O(1) C(8) 1.4460(15) yes
O(2) C(11) 1.4502(14) yes
C(1) C(2) 1.5629(14) yes
C(1) C(8) 1.5738(11) yes
C(1) C(11) 1.5623(11) yes
C(1) C(15) 1.5335(17) yes
C(2) C(3) 1.5363(12) yes
C(3) C(4) 1.5419(13) yes
C(4) C(5) 1.5084(18) yes
C(5) C(6) 1.3383(14) yes
C(6) C(7) 1.4994(16) yes
C(7) C(8) 1.5325(12) yes
C(8) C(9) 1.5644(16) yes
C(9) C(10) 1.5461(13) yes
C(10) C(11) 1.5278(16) yes
C(11) C(12) 1.5276(11) yes
C(12) C(13) 1.5049(16) yes
C(13) C(14) 1.3395(15) yes
C(14) C(15) 1.5119(13) yes
O(1) H(21) 0.81(2) no
O(2) H(22) 0.80(2) no
C(2) H(1) 0.97(2) no
C(2) H(2) 0.95(2) no
C(3) H(3) 0.93(2) no
C(3) H(4) 0.96(2) no
C(4) H(5) 1.04(2) no
C(4) H(6) 0.94(2) no
C(5) H(7) 0.88(2) no
C(6) H(8) 0.88(2) no
C(7) H(9) 0.95(2) no
C(7) H(10) 0.99(2) no
C(9) H(11) 0.96(2) no
C(9) H(12) 1.01(2) no
C(10) H(13) 0.95(2) no
C(10) H(14) 0.97(2) no
C(12) H(15) 0.99(2) no
C(12) H(16) 0.98(2) no
C(13) H(17) 0.95(2) no
C(14) H(18) 0.89(2) no
C(15) H(19) 0.96(2) no
C(15) H(20) 0.91(2) no

loop_
_geom_contact_atom_site_label_1
_geom_contact_atom_site_label_2
_geom_contact_distance
_geom_contact_site_symmetry_2
O(1) O(2) 2.6416(10) .
O(1) O(2) 2.7988(10) 3_465
O(1) C(1) 2.4880(11) .
O(1) C(6) 2.9270(12) .
O(1) C(7) 2.3614(15) .
O(1) C(9) 2.4713(17) .
O(1) C(10) 3.3935(15) .
O(1) C(10) 3.5730(15) 4_664
O(1) C(11) 3.0446(12) .
O(1) C(15) 2.9120(12) .
O(2) O(1) 2.6416(10) .
O(2) O(1) 2.7988(10) 3_565
O(2) C(1) 2.3916(11) .
O(2) C(8) 2.7643(12) .
O(2) C(9) 2.9097(16) .
O(2) C(9) 3.4673(16) 4_664
O(2) C(10) 2.4309(18) .
O(2) C(12) 2.4182(12) .
O(2) C(13) 3.1026(11) .
O(2) C(14) 3.2254(12) .
O(2) C(15) 2.7577(12) .
C(1) O(1) 2.4880(11) .
C(1) O(2) 2.3916(11) .
C(1) C(3) 2.6850(12) .
C(1) C(4) 3.4812(12) .
C(1) C(5) 3.4685(13) .
C(1) C(6) 3.1309(12) .
C(1) C(7) 2.6386(12) .
C(1) C(9) 2.4617(14) .
C(1) C(10) 2.4156(14) .
C(1) C(12) 2.5798(11) .
C(1) C(13) 2.8566(13) .
C(1) C(14) 2.4957(15) .
C(2) C(4) 2.6350(13) .
C(2) C(5) 3.2978(14) .
C(2) C(6) 3.4387(13) .
C(2) C(7) 2.9926(12) .
C(2) C(8) 2.5767(12) .
C(2) C(9) 3.1197(12) .
C(2) C(10) 2.9266(12) .
C(2) C(11) 2.5371(12) .
C(2) C(12) 3.0132(12) .
C(2) C(13) 3.2325(15) .
C(2) C(14) 3.0472(17) .
C(2) C(15) 2.5538(18) .
C(3) C(1) 2.6850(12) .
C(3) C(5) 2.5691(15) .
C(3) C(6) 3.3015(14) .
C(3) C(7) 3.4583(12) .
C(3) C(8) 3.5812(11) .
C(3) C(14) 3.4068(16) .
C(3) C(15) 2.9982(16) .
C(4) C(1) 3.4812(12) .
C(4) C(2) 2.6350(13) .
C(4) C(6) 2.5186(15) .
C(4) C(7) 3.0166(12) .
C(5) C(1) 3.4685(13) .
C(5) C(2) 3.2978(14) .
C(5) C(3) 2.5691(15) .
C(5) C(7) 2.5009(14) .
C(5) C(8) 3.4215(13) .
C(5) C(15) 3.4724(14) .
C(6) O(1) 2.9270(12) .
C(6) C(1) 3.1309(12) .
C(6) C(2) 3.4387(13) .
C(6) C(3) 3.3015(14) .
C(6) C(4) 2.5186(15) .
C(6) C(8) 2.5405(13) .
C(6) C(15) 3.3443(14) .
C(7) O(1) 2.3614(15) .
C(7) C(1) 2.6386(12) .
C(7) C(2) 2.9926(12) .
C(7) C(3) 3.4583(12) .
C(7) C(4) 3.0166(12) .
C(7) C(5) 2.5009(14) .
C(7) C(9) 2.5563(13) .
C(7) C(15) 3.4957(15) .
C(8) O(2) 2.7643(12) .
C(8) C(2) 2.5767(12) .
C(8) C(3) 3.5812(11) .
C(8) C(5) 3.4215(13) .
C(8) C(6) 2.5405(13) .
C(8) C(10) 2.5084(14) .
C(8) C(11) 2.4136(11) .
C(8) C(15) 2.6585(15) .
C(9) O(1) 2.4713(17) .
C(9) O(2) 2.9097(16) .
C(9) O(2) 3.4673(16) 4_665
C(9) C(1) 2.4617(14) .
C(9) C(2) 3.1197(12) .
C(9) C(7) 2.5563(13) .
C(9) C(11) 2.4156(14) .
C(10) O(1) 3.3935(15) .
C(10) O(1) 3.5730(15) 4_665
C(10) O(2) 2.4309(18) .
C(10) C(1) 2.4156(14) .
C(10) C(2) 2.9266(12) .
C(10) C(8) 2.5084(14) .
C(10) C(12) 2.6058(14) .
C(11) O(1) 3.0446(12) .
C(11) C(2) 2.5371(12) .
C(11) C(8) 2.4136(11) .
C(11) C(9) 2.4156(14) .
C(11) C(13) 2.5152(13) .
C(11) C(14) 2.8373(15) .
C(11) C(15) 2.4974(15) .
C(12) O(2) 2.4182(12) .
C(12) C(1) 2.5798(11) .
C(12) C(2) 3.0132(12) .
C(12) C(10) 2.6058(14) .
C(12) C(14) 2.5067(16) .
C(12) C(15) 3.0112(14) .
C(13) O(2) 3.1026(11) .
C(13) C(1) 2.8566(13) .
C(13) C(2) 3.2325(15) .
C(13) C(11) 2.5152(13) .
C(13) C(15) 2.5167(13) .
C(14) O(2) 3.2254(12) .
C(14) C(1) 2.4957(15) .
C(14) C(2) 3.0472(17) .
C(14) C(3) 3.4068(16) .
C(14) C(11) 2.8373(15) .
C(14) C(12) 2.5067(16) .
C(15) O(1) 2.9120(12) .
C(15) O(2) 2.7577(12) .
C(15) C(2) 2.5538(18) .
C(15) C(3) 2.9982(16) .
C(15) C(5) 3.4724(14) .
C(15) C(6) 3.3443(14) .
C(15) C(7) 3.4957(15) .
C(15) C(8) 2.6585(15) .
C(15) C(11) 2.4974(15) .
C(15) C(12) 3.0112(14) .
C(15) C(13) 2.5167(13) .
O(1) H(8) 2.88(2) .
O(1) H(9) 3.17(2) .
O(1) H(9) 3.36(2) 2_554
O(1) H(10) 2.44(2) .
O(1) H(10) 3.50(2) 2_554
O(1) H(11) 3.18(2) .
O(1) H(11) 3.01(2) 2_554
O(1) H(12) 2.44(2) .
O(1) H(13) 3.49(2) 4_664
O(1) H(14) 3.34(2) 3_465
O(1) H(14) 3.03(2) 4_664
O(1) H(16) 3.20(2) 3_465
O(1) H(19) 3.24(2) .
O(1) H(20) 2.57(2) .
O(1) H(22) 3.29(2) .
O(1) H(22) 2.01(2) 3_465
O(2) H(10) 3.07(2) 3_565
O(2) H(11) 2.89(2) 4_664
O(2) H(12) 3.00(2) .
O(2) H(12) 3.22(2) 4_664
O(2) H(13) 3.24(2) .
O(2) H(13) 3.21(2) 2_654
O(2) H(14) 2.55(2) .
O(2) H(14) 3.31(2) 2_654
O(2) H(15) 3.263(19) .
O(2) H(16) 2.51(2) .
O(2) H(20) 2.50(2) .
O(2) H(21) 1.97(2) .
O(2) H(21) 3.21(2) 3_565
C(1) H(1) 2.08(2) .
C(1) H(2) 2.09(2) .
C(1) H(3) 2.855(19) .
C(1) H(4) 3.43(2) .
C(1) H(9) 2.89(2) .
C(1) H(10) 3.42(2) .
C(1) H(11) 3.03(2) .
C(1) H(12) 3.21(2) .
C(1) H(13) 2.75(2) .
C(1) H(14) 3.26(2) .
C(1) H(15) 2.967(19) .
C(1) H(16) 3.40(2) .
C(1) H(18) 3.29(2) .
C(1) H(19) 2.08(2) .
C(1) H(20) 2.05(2) .
C(1) H(21) 2.51(2) .
C(1) H(22) 3.11(2) .
C(2) H(3) 2.06(2) .
C(2) H(4) 2.02(2) .
C(2) H(5) 3.49(2) .
C(2) H(5) 3.06(2) 3_575
C(2) H(6) 2.788(18) .
C(2) H(8) 3.47(2) 2_555
C(2) H(9) 2.77(2) .
C(2) H(11) 3.26(2) .
C(2) H(13) 2.72(2) .
C(2) H(15) 2.890(18) .
C(2) H(17) 3.27(2) 2_655
C(2) H(19) 2.72(2) .
C(2) H(20) 3.35(2) .
C(3) H(1) 2.01(2) .
C(3) H(2) 2.037(19) .
C(3) H(5) 2.13(2) .
C(3) H(5) 2.95(2) 3_575
C(3) H(6) 2.062(19) .
C(3) H(7) 3.05(2) .
C(3) H(7) 3.56(2) 2_555
C(3) H(7) 3.38(2) 3_575
C(3) H(9) 3.20(2) .
C(3) H(17) 3.58(2) 3_475
C(3) H(18) 3.35(2) 4_675
C(3) H(19) 2.66(2) .
C(4) H(1) 3.37(2) .
C(4) H(1) 3.34(2) 3_475
C(4) H(2) 2.744(19) .
C(4) H(3) 2.05(2) .
C(4) H(3) 3.36(2) 3_475
C(4) H(4) 1.99(2) .
C(4) H(4) 3.17(2) 3_475
C(4) H(7) 2.03(2) .
C(4) H(7) 3.54(2) 2_555
C(4) H(8) 3.32(2) .
C(4) H(9) 2.72(2) .
C(4) H(18) 3.30(2) 4_675
C(4) H(19) 3.19(2) .
C(4) H(19) 3.48(2) 2_555
C(5) H(2) 3.50(2) .
C(5) H(2) 3.39(2) 2_554
C(5) H(3) 2.75(2) .
C(5) H(3) 3.12(2) 3_475
C(5) H(4) 3.32(2) .
C(5) H(4) 3.37(2) 3_475
C(5) H(5) 2.10(2) .
C(5) H(6) 2.02(2) .
C(5) H(6) 3.36(2) 2_554
C(5) H(8) 1.95(2) .
C(5) H(9) 2.67(2) .
C(5) H(10) 3.27(2) .
C(5) H(17) 3.22(2) 1_455
C(5) H(19) 2.73(2) .
C(6) H(2) 3.52(2) .
C(6) H(2) 3.18(2) 2_554
C(6) H(3) 3.57(2) .
C(6) H(5) 3.32(2) .
C(6) H(6) 2.692(19) .
C(6) H(7) 1.96(2) .
C(6) H(9) 2.06(2) .
C(6) H(9) 3.42(2) 2_554
C(6) H(10) 2.10(2) .
C(6) H(11) 3.36(2) 2_554
C(6) H(16) 3.16(2) 1_455
C(6) H(17) 3.22(2) 1_455
C(6) H(19) 2.84(2) .
C(6) H(20) 3.56(2) .
C(7) H(2) 2.766(19) .
C(7) H(6) 2.829(17) .
C(7) H(7) 3.31(2) .
C(7) H(8) 2.03(2) .
C(7) H(11) 2.56(2) .
C(7) H(12) 3.08(2) .
C(7) H(14) 3.08(2) 3_465
C(7) H(19) 3.38(2) .
C(7) H(19) 3.59(2) 2_555
C(7) H(20) 3.17(2) 2_555
C(7) H(21) 3.06(2) .
C(7) H(22) 3.20(2) 3_465
C(8) H(1) 3.31(2) .
C(8) H(2) 2.563(19) .
C(8) H(8) 2.93(2) .
C(8) H(9) 2.05(2) .
C(8) H(10) 2.01(2) .
C(8) H(11) 2.11(2) .
C(8) H(12) 2.11(2) .
C(8) H(13) 3.04(2) .
C(8) H(14) 3.28(2) .
C(8) H(14) 3.30(2) 3_465
C(8) H(19) 2.97(2) .
C(8) H(20) 2.78(2) .
C(8) H(21) 1.85(2) .
C(8) H(22) 3.44(2) .
C(8) H(22) 3.01(2) 3_465
C(9) H(1) 3.60(2) .
C(9) H(2) 2.763(18) .
C(9) H(8) 3.38(2) 2_555
C(9) H(9) 2.64(2) .
C(9) H(10) 2.68(2) .
C(9) H(10) 3.34(2) 3_565
C(9) H(13) 2.10(2) .
C(9) H(14) 2.14(2) .
C(9) H(14) 2.96(2) 3_465
C(9) H(16) 3.55(2) 3_465
C(9) H(21) 2.58(2) .
C(9) H(21) 3.30(2) 4_665
C(9) H(22) 3.29(2) .
C(9) H(22) 3.49(2) 3_465
C(9) H(22) 3.46(2) 4_665
C(10) H(1) 2.97(2) .
C(10) H(2) 2.758(19) .
C(10) H(10) 2.98(2) 3_565
C(10) H(11) 2.07(2) .
C(10) H(12) 2.12(2) .
C(10) H(12) 3.29(2) 3_565
C(10) H(15) 2.704(18) .
C(10) H(16) 2.98(2) .
C(10) H(21) 3.19(2) .
C(10) H(21) 3.17(2) 4_665
C(10) H(22) 2.60(2) .
C(10) H(22) 3.51(2) 2_655
C(11) H(1) 2.51(2) .
C(11) H(2) 2.884(19) .
C(11) H(10) 3.59(2) 3_565
C(11) H(11) 3.16(2) .
C(11) H(12) 2.96(2) .
C(11) H(12) 3.51(2) 3_565
C(11) H(13) 2.06(2) .
C(11) H(14) 2.06(2) .
C(11) H(15) 2.096(19) .
C(11) H(16) 2.08(2) .
C(11) H(17) 3.37(2) .
C(11) H(19) 3.35(2) .
C(11) H(20) 2.74(2) .
C(11) H(21) 2.68(2) .
C(11) H(22) 1.88(2) .
C(12) H(1) 2.50(2) .
C(12) H(2) 3.54(2) .
C(12) H(5) 3.55(2) 3_575
C(12) H(8) 3.41(2) 1_655
C(12) H(12) 3.28(2) 3_565
C(12) H(13) 2.72(2) .
C(12) H(13) 3.25(2) 2_654
C(12) H(14) 2.90(2) .
C(12) H(17) 2.11(2) .
C(12) H(18) 3.29(2) .
C(12) H(18) 3.45(2) 2_655
C(12) H(20) 3.39(2) .
C(12) H(22) 2.55(2) .
C(13) H(1) 2.76(2) .
C(13) H(1) 3.25(2) 2_654
C(13) H(2) 3.47(2) 2_654
C(13) H(3) 3.59(2) .
C(13) H(5) 3.03(2) 3_575
C(13) H(8) 3.43(2) 1_655
C(13) H(13) 2.91(2) 2_654
C(13) H(15) 2.04(2) .
C(13) H(15) 3.30(2) 2_654
C(13) H(16) 2.05(2) .
C(13) H(18) 1.91(2) .
C(13) H(19) 3.23(2) .
C(13) H(20) 2.96(2) .
C(13) H(22) 3.41(2) .
C(14) H(1) 2.93(2) .
C(14) H(1) 3.33(2) 2_654
C(14) H(3) 2.87(2) .
C(14) H(4) 3.38(2) 4_674
C(14) H(5) 3.34(2) 3_575
C(14) H(5) 3.59(2) 4_674
C(14) H(7) 3.39(2) 3_575
C(14) H(13) 3.34(2) 2_654
C(14) H(15) 3.08(2) .
C(14) H(15) 2.73(2) 2_654
C(14) H(16) 3.17(2) .
C(14) H(17) 1.99(2) .
C(14) H(19) 2.05(2) .
C(14) H(20) 2.00(2) .
C(15) H(1) 2.92(2) .
C(15) H(2) 3.35(2) .
C(15) H(3) 2.68(2) .
C(15) H(6) 3.377(19) 2_554
C(15) H(9) 3.16(2) 2_554
C(15) H(15) 3.35(2) 2_654
C(15) H(17) 3.37(2) .
C(15) H(18) 2.10(2) .
C(15) H(21) 2.85(2) .
C(15) H(22) 3.50(2) .
H(1) C(1) 2.08(2) .
H(1) C(3) 2.01(2) .
H(1) C(4) 3.37(2) .
H(1) C(4) 3.34(2) 3_575
H(1) C(8) 3.31(2) .
H(1) C(9) 3.60(2) .
H(1) C(10) 2.97(2) .
H(1) C(11) 2.51(2) .
H(1) C(12) 2.50(2) .
H(1) C(13) 2.76(2) .
H(1) C(13) 3.25(2) 2_655
H(1) C(14) 2.93(2) .
H(1) C(14) 3.33(2) 2_655
H(1) C(15) 2.92(2) .
H(1) H(2) 1.53(2) .
H(1) H(3) 2.36(2) .
H(1) H(4) 2.17(3) .
H(1) H(5) 2.33(3) 3_575
H(1) H(6) 3.55(2) .
H(1) H(6) 3.54(2) 3_575
H(1) H(13) 2.59(3) .
H(1) H(15) 2.14(2) .
H(1) H(16) 3.45(2) .
H(1) H(17) 3.40(3) .
H(1) H(17) 2.78(3) 2_655
H(1) H(18) 3.59(3) .
H(1) H(18) 2.92(2) 2_655
H(1) H(19) 3.23(3) .
H(2) C(1) 2.09(2) .
H(2) C(3) 2.037(19) .
H(2) C(4) 2.744(19) .
H(2) C(5) 3.50(2) .
H(2) C(5) 3.39(2) 2_555
H(2) C(6) 3.52(2) .
H(2) C(6) 3.18(2) 2_555
H(2) C(7) 2.766(19) .
H(2) C(8) 2.563(19) .
H(2) C(9) 2.763(18) .
H(2) C(10) 2.758(19) .
H(2) C(11) 2.884(19) .
H(2) C(12) 3.54(2) .
H(2) C(13) 3.47(2) 2_655
H(2) C(15) 3.35(2) .
H(2) H(1) 1.53(2) .
H(2) H(3) 2.79(2) .
H(2) H(4) 2.31(3) .
H(2) H(6) 2.56(2) .
H(2) H(7) 2.95(3) 2_555
H(2) H(8) 2.53(3) 2_555
H(2) H(9) 2.29(3) .
H(2) H(10) 3.57(2) .
H(2) H(11) 2.64(3) .
H(2) H(13) 2.40(2) .
H(2) H(15) 3.30(2) .
H(2) H(17) 2.82(3) 2_655
H(2) H(19) 3.49(3) .
H(3) C(1) 2.855(19) .
H(3) C(2) 2.06(2) .
H(3) C(4) 2.05(2) .
H(3) C(4) 3.36(2) 3_575
H(3) C(5) 2.75(2) .
H(3) C(5) 3.12(2) 3_575
H(3) C(6) 3.57(2) .
H(3) C(13) 3.59(2) .
H(3) C(14) 2.87(2) .
H(3) C(15) 2.68(2) .
H(3) H(1) 2.36(2) .
H(3) H(2) 2.79(2) .
H(3) H(4) 1.52(3) .
H(3) H(5) 2.43(3) .
H(3) H(5) 2.76(3) 3_575
H(3) H(6) 2.80(2) .
H(3) H(7) 3.01(2) .
H(3) H(7) 2.65(2) 3_575
H(3) H(17) 2.99(3) 3_475
H(3) H(18) 3.05(3) .
H(3) H(19) 2.24(2) .
H(3) H(20) 3.54(2) .
H(4) C(1) 3.43(2) .
H(4) C(2) 2.02(2) .
H(4) C(4) 1.99(2) .
H(4) C(4) 3.17(2) 3_575
H(4) C(5) 3.32(2) .
H(4) C(5) 3.37(2) 3_575
H(4) C(14) 3.38(2) 4_675
H(4) H(1) 2.17(3) .
H(4) H(2) 2.31(3) .
H(4) H(3) 1.52(3) .
H(4) H(5) 2.25(3) .
H(4) H(5) 2.61(3) 3_575
H(4) H(6) 2.30(3) .
H(4) H(6) 3.03(3) 3_575
H(4) H(7) 3.06(3) 2_555
H(4) H(7) 3.29(3) 3_575
H(4) H(17) 3.57(3) 2_655
H(4) H(18) 2.56(3) 4_675
H(4) H(19) 3.57(3) .
H(4) H(19) 3.55(3) 4_675
H(5) C(2) 3.49(2) .
H(5) C(2) 3.06(2) 3_475
H(5) C(3) 2.13(2) .
H(5) C(3) 2.95(2) 3_475
H(5) C(5) 2.10(2) .
H(5) C(6) 3.32(2) .
H(5) C(12) 3.55(2) 3_475
H(5) C(13) 3.03(2) 3_475
H(5) C(14) 3.34(2) 3_475
H(5) C(14) 3.59(2) 4_675
H(5) H(1) 2.33(3) 3_475
H(5) H(3) 2.43(3) .
H(5) H(3) 2.76(3) 3_475
H(5) H(4) 2.25(3) .
H(5) H(4) 2.61(3) 3_475
H(5) H(6) 1.56(3) .
H(5) H(7) 2.24(3) .
H(5) H(15) 3.05(3) 3_475
H(5) H(17) 3.04(3) 3_475
H(5) H(18) 3.52(3) 3_475
H(5) H(18) 2.76(3) 4_675
H(6) C(2) 2.788(18) .
H(6) C(3) 2.062(19) .
H(6) C(5) 2.02(2) .
H(6) C(5) 3.36(2) 2_555
H(6) C(6) 2.692(19) .
H(6) C(7) 2.829(17) .
H(6) C(15) 3.377(19) 2_555
H(6) H(1) 3.55(2) .
H(6) H(1) 3.54(2) 3_475
H(6) H(2) 2.56(2) .
H(6) H(3) 2.80(2) .
H(6) H(4) 2.30(3) .
H(6) H(4) 3.03(3) 3_475
H(6) H(5) 1.56(3) .
H(6) H(7) 2.67(3) .
H(6) H(7) 2.84(3) 2_555
H(6) H(8) 3.53(3) .
H(6) H(9) 2.28(2) .
H(6) H(18) 3.25(2) 4_675
H(6) H(19) 2.57(2) 2_555
H(6) H(20) 3.37(2) 2_555
H(7) C(3) 3.05(2) .
H(7) C(3) 3.56(2) 2_554
H(7) C(3) 3.38(2) 3_475
H(7) C(4) 2.03(2) .
H(7) C(4) 3.54(2) 2_554
H(7) C(6) 1.96(2) .
H(7) C(7) 3.31(2) .
H(7) C(14) 3.39(2) 3_475
H(7) H(2) 2.95(3) 2_554
H(7) H(3) 3.01(2) .
H(7) H(3) 2.65(2) 3_475
H(7) H(4) 3.06(3) 2_554
H(7) H(4) 3.29(3) 3_475
H(7) H(5) 2.24(3) .
H(7) H(6) 2.67(3) .
H(7) H(6) 2.84(3) 2_554
H(7) H(8) 2.27(3) .
H(7) H(9) 3.54(3) .
H(7) H(17) 2.91(2) 1_455
H(7) H(18) 3.02(3) 3_475
H(7) H(19) 2.94(2) .
H(8) O(1) 2.88(2) .
H(8) C(2) 3.47(2) 2_554
H(8) C(4) 3.32(2) .
H(8) C(5) 1.95(2) .
H(8) C(7) 2.03(2) .
H(8) C(8) 2.93(2) .
H(8) C(9) 3.38(2) 2_554
H(8) C(12) 3.41(2) 1_455
H(8) C(13) 3.43(2) 1_455
H(8) H(2) 2.53(3) 2_554
H(8) H(6) 3.53(3) .
H(8) H(7) 2.27(3) .
H(8) H(9) 2.76(3) .
H(8) H(9) 2.95(3) 2_554
H(8) H(10) 2.31(3) .
H(8) H(11) 2.57(3) 2_554
H(8) H(13) 3.11(3) 2_554
H(8) H(16) 2.75(3) 1_455
H(8) H(17) 2.86(3) 1_455
H(8) H(19) 3.16(3) .
H(8) H(22) 3.43(3) 3_465
H(9) O(1) 3.17(2) .
H(9) O(1) 3.36(2) 2_555
H(9) C(1) 2.89(2) .
H(9) C(2) 2.77(2) .
H(9) C(3) 3.20(2) .
H(9) C(4) 2.72(2) .
H(9) C(5) 2.67(2) .
H(9) C(6) 2.06(2) .
H(9) C(6) 3.42(2) 2_555
H(9) C(8) 2.05(2) .
H(9) C(9) 2.64(2) .
H(9) C(15) 3.16(2) 2_555
H(9) H(2) 2.29(3) .
H(9) H(6) 2.28(2) .
H(9) H(7) 3.54(3) .
H(9) H(8) 2.76(3) .
H(9) H(8) 2.95(3) 2_555
H(9) H(10) 1.53(3) .
H(9) H(11) 2.33(3) .
H(9) H(12) 3.33(3) .
H(9) H(14) 3.33(3) 3_465
H(9) H(19) 2.80(3) 2_555
H(9) H(20) 2.62(3) 2_555
H(9) H(21) 3.56(3) 2_555
H(10) O(1) 2.44(2) .
H(10) O(1) 3.50(2) 2_555
H(10) O(2) 3.07(2) 3_465
H(10) C(1) 3.42(2) .
H(10) C(5) 3.27(2) .
H(10) C(6) 2.10(2) .
H(10) C(8) 2.01(2) .
H(10) C(9) 2.68(2) .
H(10) C(9) 3.34(2) 3_465
H(10) C(10) 2.98(2) 3_465
H(10) C(11) 3.59(2) 3_465
H(10) H(2) 3.57(2) .
H(10) H(8) 2.31(3) .
H(10) H(9) 1.53(3) .
H(10) H(11) 2.60(3) .
H(10) H(12) 2.91(3) .
H(10) H(12) 2.76(3) 3_465
H(10) H(14) 2.21(3) 3_465
H(10) H(16) 3.17(2) 1_455
H(10) H(20) 2.94(3) 2_555
H(10) H(21) 3.19(3) .
H(10) H(21) 3.42(3) 2_555
H(10) H(22) 2.59(3) 3_465
H(11) O(1) 3.18(2) .
H(11) O(1) 3.01(2) 2_555
H(11) O(2) 2.89(2) 4_665
H(11) C(1) 3.03(2) .
H(11) C(2) 3.26(2) .
H(11) C(6) 3.36(2) 2_555
H(11) C(7) 2.56(2) .
H(11) C(8) 2.11(2) .
H(11) C(10) 2.07(2) .
H(11) C(11) 3.16(2) .
H(11) H(2) 2.64(3) .
H(11) H(8) 2.57(3) 2_555
H(11) H(9) 2.33(3) .
H(11) H(10) 2.60(3) .
H(11) H(12) 1.59(3) .
H(11) H(13) 2.25(3) .
H(11) H(14) 2.67(3) .
H(11) H(14) 2.79(3) 3_465
H(11) H(21) 3.44(3) .
H(11) H(21) 3.47(3) 2_555
H(11) H(21) 3.03(3) 4_665
H(11) H(22) 2.74(3) 4_665
H(12) O(1) 2.44(2) .
H(12) O(2) 3.00(2) .
H(12) O(2) 3.22(2) 4_665
H(12) C(1) 3.21(2) .
H(12) C(7) 3.08(2) .
H(12) C(8) 2.11(2) .
H(12) C(10) 2.12(2) .
H(12) C(10) 3.29(2) 3_465
H(12) C(11) 2.96(2) .
H(12) C(11) 3.51(2) 3_465
H(12) C(12) 3.28(2) 3_465
H(12) H(9) 3.33(3) .
H(12) H(10) 2.91(3) .
H(12) H(10) 2.76(3) 3_565
H(12) H(11) 1.59(3) .
H(12) H(13) 2.84(3) .
H(12) H(13) 3.53(3) 3_465
H(12) H(14) 2.32(3) .
H(12) H(14) 2.52(3) 3_465
H(12) H(15) 3.42(2) 3_465
H(12) H(16) 2.59(3) 3_465
H(12) H(20) 3.35(3) 4_665
H(12) H(21) 2.45(3) .
H(12) H(21) 3.19(3) 4_665
H(12) H(22) 3.25(3) .
H(12) H(22) 2.99(3) 3_465
H(12) H(22) 3.35(3) 4_665
H(13) O(1) 3.49(2) 4_665
H(13) O(2) 3.24(2) .
H(13) O(2) 3.21(2) 2_655
H(13) C(1) 2.75(2) .
H(13) C(2) 2.72(2) .
H(13) C(8) 3.04(2) .
H(13) C(9) 2.10(2) .
H(13) C(11) 2.06(2) .
H(13) C(12) 2.72(2) .
H(13) C(12) 3.25(2) 2_655
H(13) C(13) 2.91(2) 2_655
H(13) C(14) 3.34(2) 2_655
H(13) H(1) 2.59(3) .
H(13) H(2) 2.40(2) .
H(13) H(8) 3.11(3) 2_555
H(13) H(11) 2.25(3) .
H(13) H(12) 2.84(3) .
H(13) H(12) 3.53(3) 3_565
H(13) H(14) 1.55(3) .
H(13) H(15) 2.46(2) .
H(13) H(16) 3.19(3) .
H(13) H(16) 2.82(3) 2_655
H(13) H(17) 2.94(3) 2_655
H(13) H(18) 3.59(3) 2_655
H(13) H(21) 3.13(3) 4_665
H(13) H(22) 3.41(3) .
H(13) H(22) 3.06(3) 2_655
H(14) O(1) 3.34(2) 3_565
H(14) O(1) 3.03(2) 4_665
H(14) O(2) 2.55(2) .
H(14) O(2) 3.31(2) 2_655
H(14) C(1) 3.26(2) .
H(14) C(7) 3.08(2) 3_565
H(14) C(8) 3.28(2) .
H(14) C(8) 3.30(2) 3_565
H(14) C(9) 2.14(2) .
H(14) C(9) 2.96(2) 3_565
H(14) C(11) 2.06(2) .
H(14) C(12) 2.90(2) .
H(14) H(9) 3.33(3) 3_565
H(14) H(10) 2.21(3) 3_565
H(14) H(11) 2.67(3) .
H(14) H(11) 2.79(3) 3_565
H(14) H(12) 2.32(3) .
H(14) H(12) 2.52(3) 3_565
H(14) H(13) 1.55(3) .
H(14) H(15) 3.04(2) .
H(14) H(16) 2.95(3) .
H(14) H(21) 3.55(3) .
H(14) H(21) 2.80(3) 4_665
H(14) H(22) 2.42(3) .
H(14) H(22) 3.04(3) 2_655
H(15) O(2) 3.263(19) .
H(15) C(1) 2.967(19) .
H(15) C(2) 2.890(18) .
H(15) C(10) 2.704(18) .
H(15) C(11) 2.096(19) .
H(15) C(13) 2.04(2) .
H(15) C(13) 3.30(2) 2_655
H(15) C(14) 3.08(2) .
H(15) C(14) 2.73(2) 2_655
H(15) C(15) 3.35(2) 2_655
H(15) H(1) 2.14(2) .
H(15) H(2) 3.30(2) .
H(15) H(5) 3.05(3) 3_575
H(15) H(12) 3.42(2) 3_565
H(15) H(13) 2.46(2) .
H(15) H(14) 3.04(2) .
H(15) H(16) 1.58(2) .
H(15) H(17) 2.43(3) .
H(15) H(17) 3.45(3) 2_655
H(15) H(18) 2.47(3) 2_655
H(15) H(20) 2.95(3) 2_655
H(15) H(22) 3.37(3) .
H(16) O(1) 3.20(2) 3_565
H(16) O(2) 2.51(2) .
H(16) C(1) 3.40(2) .
H(16) C(6) 3.16(2) 1_655
H(16) C(9) 3.55(2) 3_565
H(16) C(10) 2.98(2) .
H(16) C(11) 2.08(2) .
H(16) C(13) 2.05(2) .
H(16) C(14) 3.17(2) .
H(16) H(1) 3.45(2) .
H(16) H(8) 2.75(3) 1_655
H(16) H(10) 3.17(2) 1_655
H(16) H(12) 2.59(3) 3_565
H(16) H(13) 3.19(3) .
H(16) H(13) 2.82(3) 2_654
H(16) H(14) 2.95(3) .
H(16) H(15) 1.58(2) .
H(16) H(17) 2.39(3) .
H(16) H(20) 3.52(3) 2_655
H(16) H(21) 3.07(2) 3_565
H(16) H(22) 2.34(3) .
H(17) C(2) 3.27(2) 2_654
H(17) C(3) 3.58(2) 3_575
H(17) C(5) 3.22(2) 1_655
H(17) C(6) 3.22(2) 1_655
H(17) C(11) 3.37(2) .
H(17) C(12) 2.11(2) .
H(17) C(14) 1.99(2) .
H(17) C(15) 3.37(2) .
H(17) H(1) 3.40(3) .
H(17) H(1) 2.78(3) 2_654
H(17) H(2) 2.82(3) 2_654
H(17) H(3) 2.99(3) 3_575
H(17) H(4) 3.57(3) 2_654
H(17) H(5) 3.04(3) 3_575
H(17) H(7) 2.91(2) 1_655
H(17) H(8) 2.86(3) 1_655
H(17) H(13) 2.94(3) 2_654
H(17) H(15) 2.43(3) .
H(17) H(15) 3.45(3) 2_654
H(17) H(16) 2.39(3) .
H(17) H(18) 2.21(3) .
H(18) C(1) 3.29(2) .
H(18) C(3) 3.35(2) 4_674
H(18) C(4) 3.30(2) 4_674
H(18) C(12) 3.29(2) .
H(18) C(12) 3.45(2) 2_654
H(18) C(13) 1.91(2) .
H(18) C(15) 2.10(2) .
H(18) H(1) 3.59(3) .
H(18) H(1) 2.92(2) 2_654
H(18) H(3) 3.05(3) .
H(18) H(4) 2.56(3) 4_674
H(18) H(5) 3.52(3) 3_575
H(18) H(5) 2.76(3) 4_674
H(18) H(6) 3.25(2) 4_674
H(18) H(7) 3.02(3) 3_575
H(18) H(13) 3.59(3) 2_654
H(18) H(15) 2.47(3) 2_654
H(18) H(17) 2.21(3) .
H(18) H(19) 2.33(2) .
H(18) H(20) 2.48(2) .
H(19) O(1) 3.24(2) .
H(19) C(1) 2.08(2) .
H(19) C(2) 2.72(2) .
H(19) C(3) 2.66(2) .
H(19) C(4) 3.19(2) .
H(19) C(4) 3.48(2) 2_554
H(19) C(5) 2.73(2) .
H(19) C(6) 2.84(2) .
H(19) C(7) 3.38(2) .
H(19) C(7) 3.59(2) 2_554
H(19) C(8) 2.97(2) .
H(19) C(11) 3.35(2) .
H(19) C(13) 3.23(2) .
H(19) C(14) 2.05(2) .
H(19) H(1) 3.23(3) .
H(19) H(2) 3.49(3) .
H(19) H(3) 2.24(2) .
H(19) H(4) 3.57(3) .
H(19) H(4) 3.55(3) 4_674
H(19) H(6) 2.57(2) 2_554
H(19) H(7) 2.94(2) .
H(19) H(8) 3.16(3) .
H(19) H(9) 2.80(3) 2_554
H(19) H(18) 2.33(2) .
H(19) H(20) 1.49(2) .
H(19) H(21) 3.38(2) .
H(20) O(1) 2.57(2) .
H(20) O(2) 2.50(2) .
H(20) C(1) 2.05(2) .
H(20) C(2) 3.35(2) .
H(20) C(6) 3.56(2) .
H(20) C(7) 3.17(2) 2_554
H(20) C(8) 2.78(2) .
H(20) C(11) 2.74(2) .
H(20) C(12) 3.39(2) .
H(20) C(13) 2.96(2) .
H(20) C(14) 2.00(2) .
H(20) H(3) 3.54(2) .
H(20) H(6) 3.37(2) 2_554
H(20) H(9) 2.62(3) 2_554
H(20) H(10) 2.94(3) 2_554
H(20) H(12) 3.35(3) 4_664
H(20) H(15) 2.95(3) 2_654
H(20) H(16) 3.52(3) 2_654
H(20) H(18) 2.48(2) .
H(20) H(19) 1.49(2) .
H(20) H(21) 2.38(3) .
H(20) H(22) 3.24(3) .
H(21) O(2) 1.97(2) .
H(21) O(2) 3.21(2) 3_465
H(21) C(1) 2.51(2) .
H(21) C(7) 3.06(2) .
H(21) C(8) 1.85(2) .
H(21) C(9) 2.58(2) .
H(21) C(9) 3.30(2) 4_664
H(21) C(10) 3.19(2) .
H(21) C(10) 3.17(2) 4_664
H(21) C(11) 2.68(2) .
H(21) C(15) 2.85(2) .
H(21) H(9) 3.56(3) 2_554
H(21) H(10) 3.19(3) .
H(21) H(10) 3.42(3) 2_554
H(21) H(11) 3.44(3) .
H(21) H(11) 3.47(3) 2_554
H(21) H(11) 3.03(3) 4_664
H(21) H(12) 2.45(3) .
H(21) H(12) 3.19(3) 4_664
H(21) H(13) 3.13(3) 4_664
H(21) H(14) 3.55(3) .
H(21) H(14) 2.80(3) 4_664
H(21) H(16) 3.07(2) 3_465
H(21) H(19) 3.38(2) .
H(21) H(20) 2.38(3) .
H(21) H(22) 2.57(3) .
H(21) H(22) 2.44(3) 3_465
H(22) O(1) 3.29(2) .
H(22) O(1) 2.01(2) 3_565
H(22) C(1) 3.11(2) .
H(22) C(7) 3.20(2) 3_565
H(22) C(8) 3.44(2) .
H(22) C(8) 3.01(2) 3_565
H(22) C(9) 3.29(2) .
H(22) C(9) 3.49(2) 3_565
H(22) C(9) 3.46(2) 4_664
H(22) C(10) 2.60(2) .
H(22) C(10) 3.51(2) 2_654
H(22) C(11) 1.88(2) .
H(22) C(12) 2.55(2) .
H(22) C(13) 3.41(2) .
H(22) C(15) 3.50(2) .
H(22) H(8) 3.43(3) 3_565
H(22) H(10) 2.59(3) 3_565
H(22) H(11) 2.74(3) 4_664
H(22) H(12) 3.25(3) .
H(22) H(12) 2.99(3) 3_565
H(22) H(12) 3.35(3) 4_664
H(22) H(13) 3.41(3) .
H(22) H(13) 3.06(3) 2_654
H(22) H(14) 2.42(3) .
H(22) H(14) 3.04(3) 2_654
H(22) H(15) 3.37(3) .
H(22) H(16) 2.34(3) .
H(22) H(20) 3.24(3) .
H(22) H(21) 2.57(3) .
H(22) H(21) 2.44(3) 3_565

loop_
_geom_torsion_atom_site_label_1
_geom_torsion_atom_site_label_2
_geom_torsion_atom_site_label_3
_geom_torsion_atom_site_label_4
_geom_torsion
C(2) C(1) C(8) O(1) 163.29(7)
C(2) C(1) C(8) C(7) 43.64(13)
C(2) C(1) C(8) C(9) -78.56(8)
C(8) C(1) C(2) C(3) -98.39(10)
C(2) C(1) C(11) O(2) -176.84(7)
C(2) C(1) C(11) C(10) 68.70(8)
C(2) C(1) C(11) C(12) -58.54(12)
C(11) C(1) C(2) C(3) 152.15(8)
C(2) C(1) C(15) C(14) 65.79(9)
C(15) C(1) C(2) C(3) 34.08(10)
C(8) C(1) C(11) O(2) 67.16(10)
C(8) C(1) C(11) C(10) -47.30(9)
C(8) C(1) C(11) C(12) -174.54(10)
C(11) C(1) C(8) O(1) -82.15(9)
C(11) C(1) C(8) C(7) 158.20(10)
C(11) C(1) C(8) C(9) 36.00(10)
C(8) C(1) C(15) C(14) -165.49(7)
C(15) C(1) C(8) O(1) 34.25(9)
C(15) C(1) C(8) C(7) -85.40(12)
C(15) C(1) C(8) C(9) 152.40(8)
C(11) C(1) C(15) C(14) -52.89(9)
C(15) C(1) C(11) O(2) -56.52(8)
C(15) C(1) C(11) C(10) -170.98(7)
C(15) C(1) C(11) C(12) 61.78(11)
C(1) C(2) C(3) C(4) 77.52(14)
C(2) C(3) C(4) C(5) -71.31(15)
C(3) C(4) C(5) C(6) 76.11(15)
C(4) C(5) C(6) C(7) -0.55(18)
C(5) C(6) C(7) C(8) -96.07(13)
C(6) C(7) C(8) O(1) -65.91(9)
C(6) C(7) C(8) C(1) 56.94(13)
C(6) C(7) C(8) C(9) 174.87(8)
O(1) C(8) C(9) C(10) 105.93(8)
C(1) C(8) C(9) C(10) -12.63(10)
C(7) C(8) C(9) C(10) -138.14(8)
C(8) C(9) C(10) C(11) -16.50(10)
C(9) C(10) C(11) O(2) -71.66(8)
C(9) C(10) C(11) C(1) 39.59(8)
C(9) C(10) C(11) C(12) 164.35(7)
O(2) C(11) C(12) C(13) 78.91(10)
C(1) C(11) C(12) C(13) -37.32(13)
C(10) C(11) C(12) C(13) -156.68(8)
C(11) C(12) C(13) C(14) 6.29(15)
C(12) C(13) C(14) C(15) -0.30(18)
C(13) C(14) C(15) C(1) 25.20(14)
